data_4074873
loop_
_publ_author_name
'Yeo, Wee-Chuan'
'Vittal, Jagadese J.'
'Koh, Lip Lin'
'Tan, Geok Kheng'
'Leung, Pak-Hing'

_publ_section_title
;
 Functionalization of Metal-Protected Chiral Phosphines via Simple Organic
 Transformations
;
_journal_coden_ASTM ORGND7
_journal_issue 5
_journal_name_full Organometallics
_journal_page_first 1259
_journal_page_last 1269
_journal_paper_doi 10.1021/om0509645
_journal_volume 25
_journal_year 2006
_chemical_formula_sum 'C44 H44 B F4 N O3 P2 Pt'
_chemical_formula_weight 978.64
_space_group_IT_number 19
_symmetry_cell_setting orthorhombic
_symmetry_space_group_name_Hall 'P 2ac 2ab'
_symmetry_space_group_name_H-M 'P 21 21 21'
_atom_sites_solution_hydrogens geom
_atom_sites_solution_primary direct
_atom_sites_solution_secondary difmap
_audit_creation_method SHELXL-97
_cell_angle_alpha 90.00
_cell_angle_beta 90.00
_cell_angle_gamma 90.00
_cell_formula_units_Z 4
_cell_length_a 11.6888(7)
_cell_length_b 15.9987(10)
_cell_length_c 21.0154(13)
_cell_measurement_temperature 223(2)
_cell_volume 3930.0(4)
_computing_cell_refinement 'Bruker XSCANS'
_computing_data_collection 'Bruker XSCANS'
_computing_data_reduction 'Bruker SHELXTL'
_computing_molecular_graphics 'Bruker SHELXTL'
_computing_publication_material 'Bruker SHELXTL'
_computing_structure_refinement 'SHELXL-97 (Sheldrick, 1997)'
_computing_structure_solution 'SHELXS-97 (Sheldrick, 1990)'
_diffrn_ambient_temperature 223(2)
_diffrn_measured_fraction_theta_full 0.998
_diffrn_measured_fraction_theta_max 0.998
_diffrn_measurement_device_type 'Bruker P4'
_diffrn_measurement_method '\w scans'
_diffrn_radiation_monochromator graphite
_diffrn_radiation_source 'fine-focus sealed tube'
_diffrn_radiation_type MoK\a
_diffrn_radiation_wavelength 0.71073
_diffrn_reflns_av_R_equivalents 0.0403
_diffrn_reflns_av_sigmaI/netI 0.0601
_diffrn_reflns_limit_h_max 13
_diffrn_reflns_limit_h_min -15
_diffrn_reflns_limit_k_max 20
_diffrn_reflns_limit_k_min -20
_diffrn_reflns_limit_l_max 21
_diffrn_reflns_limit_l_min -27
_diffrn_reflns_number 27862
_diffrn_reflns_theta_full 27.50
_diffrn_reflns_theta_max 27.50
_diffrn_reflns_theta_min 1.94
_exptl_absorpt_coefficient_mu 3.713
_exptl_absorpt_correction_T_max 0.5238
_exptl_absorpt_correction_T_min 0.4021
_exptl_absorpt_correction_type 'Sadabs, (Sheldrick 2001)'
_exptl_crystal_density_diffrn 1.654
_exptl_crystal_density_method 'not measured'
_exptl_crystal_F_000 1952
_exptl_crystal_size_max 0.30
_exptl_crystal_size_mid 0.22
_exptl_crystal_size_min 0.20
_refine_diff_density_max 1.315
_refine_diff_density_min -0.694
_refine_diff_density_rms 0.116
_refine_ls_abs_structure_details 'Flack H D (1983), Acta Cryst. A39, 876-881'
_refine_ls_abs_structure_Flack 0.008(7)
_refine_ls_extinction_method none
_refine_ls_goodness_of_fit_ref 1.014
_refine_ls_hydrogen_treatment mixed
_refine_ls_matrix_type full
_refine_ls_number_parameters 506
_refine_ls_number_reflns 9015
_refine_ls_number_restraints 94
_refine_ls_restrained_S_all 1.185
_refine_ls_R_factor_all 0.0386
_refine_ls_R_factor_gt 0.0345
_refine_ls_shift/su_max 0.002
_refine_ls_shift/su_mean 0.000
_refine_ls_structure_factor_coef Fsqd
_refine_ls_weighting_details 'calc w=1/[\s^2^(Fo^2^)+(0.0315P)^2^+0.0000P] where P=(Fo^2^+2Fc^2^)/3'
_refine_ls_weighting_scheme calc
_refine_ls_wR_factor_gt 0.0774
_refine_ls_wR_factor_ref 0.0791
_reflns_number_gt 8361
_reflns_number_total 9015
_reflns_threshold_expression >2sigma(I)
_cod_data_source_file om0509645si20051110_035220.cif
_cod_data_source_block 2081r
_cod_depositor_comments
;
The following automatic conversions were performed:

'_symmetry_cell_setting' value 'Orthorhombic' changed to
'orthorhombic' according to
/home/saulius/struct/CIF-dictionaries/cif_core.dic dictionary named
'cif_core.dic' version 2.4.1 from 2010-06-29.

Automatic conversion script
Id: cif_fix_values 1715 2011-07-08 13:25:40Z adriana 
;
_cod_original_sg_symbol_H-M P2(1)2(1)2(1)
_cod_database_code 4074873

loop_
_symmetry_equiv_pos_as_xyz
'x, y, z'
'-x+1/2, -y, z+1/2'
'-x, y+1/2, -z+1/2'
'x+1/2, -y+1/2, -z'

loop_
_atom_site_label
_atom_site_type_symbol
_atom_site_fract_x
_atom_site_fract_y
_atom_site_fract_z
_atom_site_U_iso_or_equiv
_atom_site_adp_type
_atom_site_occupancy
_atom_site_symmetry_multiplicity
_atom_site_calc_flag
_atom_site_refinement_flags
_atom_site_disorder_assembly
_atom_site_disorder_group
Pt1 Pt 0.717057(16) 0.476342(13) 0.483910(10) 0.02839(7) Uani 1 1 d . . .
P1 P 0.88349(12) 0.44849(10) 0.54205(8) 0.0312(3) Uani 1 1 d . . .
P2 P 0.83217(12) 0.48544(10) 0.39954(7) 0.0305(3) Uani 1 1 d . . .
C1 C 0.5702(4) 0.5158(4) 0.4376(3) 0.0305(12) Uani 1 1 d . . .
C2 C 0.5453(5) 0.5177(5) 0.3712(3) 0.0396(14) Uani 1 1 d . . .
H2 H 0.6007 0.4992 0.3419 0.048 Uiso 1 1 calc R . .
C3 C 0.4428(5) 0.5458(4) 0.3496(3) 0.0431(16) Uani 1 1 d . . .
H3 H 0.4273 0.5428 0.3057 0.052 Uiso 1 1 calc R . .
C4 C 0.3586(5) 0.5793(4) 0.3904(3) 0.0369(13) Uani 1 1 d . . .
C5 C 0.2543(5) 0.6154(4) 0.3684(3) 0.0459(17) Uani 1 1 d . . .
H5 H 0.2380 0.6150 0.3246 0.055 Uiso 1 1 calc R . .
C6 C 0.1790(6) 0.6500(5) 0.4087(4) 0.0484(17) Uani 1 1 d . . .
H6 H 0.1117 0.6745 0.3929 0.058 Uiso 1 1 calc R . .
C7 C 0.1999(5) 0.6498(4) 0.4740(4) 0.0483(17) Uani 1 1 d . . .
H7 H 0.1467 0.6741 0.5021 0.058 Uiso 1 1 calc R . .
C8 C 0.2991(5) 0.6138(4) 0.4977(3) 0.0410(15) Uani 1 1 d . . .
H8 H 0.3117 0.6127 0.5419 0.049 Uiso 1 1 calc R . .
C9 C 0.3809(5) 0.5791(4) 0.4564(3) 0.0343(12) Uani 1 1 d . . .
C10 C 0.4875(4) 0.5450(3) 0.4784(3) 0.0318(12) Uani 1 1 d . . .
C11 C 0.5129(5) 0.5395(4) 0.5486(3) 0.0385(15) Uani 1 1 d . . .
H11 H 0.4408 0.5284 0.5718 0.046 Uiso 1 1 calc R . .
N12 N 0.5920(4) 0.4667(4) 0.5574(2) 0.0400(13) Uani 1 1 d . . .
C13 C 0.5642(6) 0.6222(5) 0.5726(4) 0.0502(18) Uani 1 1 d . . .
H13A H 0.5689 0.6212 0.6186 0.075 Uiso 1 1 calc R . .
H13B H 0.5159 0.6683 0.5593 0.075 Uiso 1 1 calc R . .
H13C H 0.6403 0.6294 0.5549 0.075 Uiso 1 1 calc R . .
C14 C 0.6323(6) 0.4633(6) 0.6246(3) 0.062(2) Uani 1 1 d . . .
H14A H 0.6791 0.5120 0.6336 0.093 Uiso 1 1 calc R . .
H14B H 0.6772 0.4131 0.6311 0.093 Uiso 1 1 calc R . .
H14C H 0.5669 0.4627 0.6530 0.093 Uiso 1 1 calc R . .
C15 C 0.5253(6) 0.3872(5) 0.5465(4) 0.058(2) Uani 1 1 d . . .
H15A H 0.5773 0.3400 0.5464 0.087 Uiso 1 1 calc R . .
H15B H 0.4862 0.3904 0.5059 0.087 Uiso 1 1 calc R . .
H15C H 0.4694 0.3803 0.5803 0.087 Uiso 1 1 calc R . .
C16 C 0.9984(4) 0.4216(3) 0.4846(3) 0.0339(12) Uani 1 1 d . . .
C17 C 0.9856(5) 0.4716(4) 0.4223(3) 0.0354(12) Uani 1 1 d . . .
H17 H 1.0221 0.5270 0.4273 0.043 Uiso 1 1 calc R . .
C18 C 1.0566(6) 0.4179(5) 0.3751(4) 0.0487(17) Uani 1 1 d . . .
H18A H 1.0108 0.4008 0.3382 0.058 Uiso 1 1 calc R . .
H18B H 1.1249 0.4477 0.3604 0.058 Uiso 1 1 calc R . .
C19 C 1.0878(7) 0.3429(5) 0.4172(4) 0.058(2) Uani 1 1 d . . .
H19 H 1.1009 0.2909 0.3927 0.070 Uiso 1 1 calc R . .
C20 C 1.1837(6) 0.3637(6) 0.4608(5) 0.069(3) Uani 1 1 d . . .
H20 H 1.2472 0.3908 0.4374 0.082 Uiso 1 1 calc R . .
C21 C 1.1242(5) 0.4270(5) 0.5074(4) 0.0490(17) Uani 1 1 d . . .
H21 H 1.1549 0.4841 0.5015 0.059 Uiso 1 1 calc R . .
O22 O 0.9908(4) 0.3369(3) 0.4611(2) 0.0498(12) Uani 1 1 d . . .
O23 O 1.2226(8) 0.2940(6) 0.4949(4) 0.109(3) Uani 1 1 d . . .
H23 H 1.198(8) 0.282(6) 0.528(4) 0.07(3) Uiso 1 1 d . . .
O24 O 1.1366(4) 0.4008(4) 0.5710(3) 0.0578(14) Uani 1 1 d . . .
H24 H 1.179(6) 0.433(5) 0.603(4) 0.06(2) Uiso 1 1 d . . .
C25 C 0.9333(5) 0.5483(4) 0.5749(3) 0.0369(14) Uani 1 1 d . . .
C26 C 0.8910(5) 0.6213(4) 0.5499(3) 0.0387(14) Uani 1 1 d . . .
H26 H 0.8381 0.6190 0.5163 0.046 Uiso 1 1 calc R . .
C27 C 0.9246(6) 0.6979(4) 0.5731(4) 0.0489(17) Uani 1 1 d . . .
H27 H 0.8940 0.7470 0.5554 0.059 Uiso 1 1 calc R . .
C28 C 1.0016(6) 0.7034(5) 0.6215(4) 0.057(2) Uani 1 1 d . . .
H28 H 1.0241 0.7559 0.6372 0.068 Uiso 1 1 calc R . .
C29 C 1.0461(7) 0.6316(5) 0.6469(4) 0.060(2) Uani 1 1 d . . .
H29 H 1.0991 0.6349 0.6805 0.071 Uiso 1 1 calc R . .
C30 C 1.0140(6) 0.5543(5) 0.6237(4) 0.0511(18) Uani 1 1 d . . .
H30 H 1.0465 0.5055 0.6409 0.061 Uiso 1 1 calc R . .
C31 C 0.8908(5) 0.3707(4) 0.6053(3) 0.0407(15) Uani 1 1 d . . .
C32 C 0.8819(6) 0.3937(6) 0.6695(4) 0.057(2) Uani 1 1 d . . .
H32 H 0.8763 0.4504 0.6808 0.068 Uiso 1 1 calc R . .
C33 C 0.8813(8) 0.3327(7) 0.7160(4) 0.072(2) Uani 1 1 d . . .
H33 H 0.8737 0.3475 0.7590 0.086 Uiso 1 1 calc R . .
C34 C 0.8916(10) 0.2524(7) 0.6993(4) 0.092(4) Uani 1 1 d . . .
H34 H 0.8909 0.2116 0.7315 0.111 Uiso 1 1 calc R . .
C35 C 0.9031(9) 0.2268(6) 0.6373(5) 0.086(3) Uani 1 1 d . . .
H35 H 0.9122 0.1699 0.6274 0.103 Uiso 1 1 calc R . .
C36 C 0.9010(6) 0.2872(5) 0.5891(4) 0.0556(19) Uani 1 1 d . . .
H36 H 0.9065 0.2712 0.5462 0.067 Uiso 1 1 calc R . .
C37 C 0.8417(5) 0.5854(4) 0.3583(3) 0.0333(12) Uani 1 1 d . . .
C38 C 0.7822(6) 0.6537(4) 0.3801(3) 0.0403(13) Uani 1 1 d . . .
H38 H 0.7274 0.6475 0.4124 0.048 Uiso 1 1 calc R . .
C39 C 0.8037(6) 0.7330(4) 0.3537(3) 0.0464(17) Uani 1 1 d . . .
H39 H 0.7647 0.7800 0.3696 0.056 Uiso 1 1 calc R . .
C40 C 0.8804(7) 0.7424(5) 0.3055(4) 0.056(2) Uani 1 1 d . . .
H40 H 0.8928 0.7954 0.2875 0.067 Uiso 1 1 calc R . .
C41 C 0.9404(6) 0.6735(5) 0.2829(4) 0.0519(18) Uani 1 1 d . . .
H41 H 0.9930 0.6797 0.2494 0.062 Uiso 1 1 calc R . .
C42 C 0.9224(6) 0.5955(4) 0.3101(3) 0.0426(15) Uani 1 1 d . . .
H42 H 0.9648 0.5492 0.2960 0.051 Uiso 1 1 calc R . .
C43 C 0.7943(6) 0.4065(4) 0.3411(3) 0.0399(14) Uani 1 1 d . . .
C44 C 0.7785(7) 0.4236(4) 0.2774(3) 0.0509(16) Uani 1 1 d . . .
H44 H 0.7918 0.4776 0.2614 0.061 Uiso 1 1 calc R . .
C45 C 0.7423(8) 0.3595(5) 0.2370(3) 0.070(2) Uani 1 1 d . . .
H45 H 0.7330 0.3705 0.1933 0.084 Uiso 1 1 calc R . .
C46 C 0.7206(10) 0.2828(5) 0.2591(4) 0.077(2) Uani 1 1 d . . .
H46 H 0.6954 0.2407 0.2312 0.092 Uiso 1 1 calc R . .
C47 C 0.7350(11) 0.2657(5) 0.3221(5) 0.085(3) Uani 1 1 d . . .
H47 H 0.7196 0.2117 0.3377 0.102 Uiso 1 1 calc R . .
C48 C 0.7716(9) 0.3267(4) 0.3628(4) 0.065(2) Uani 1 1 d . . .
H48 H 0.7816 0.3142 0.4062 0.078 Uiso 1 1 calc R . .
B1 B 0.6940(6) 0.0008(5) 0.8003(4) 0.064(3) Uani 1 1 d D . .
F1 F 0.6647(8) -0.0786(5) 0.7885(5) 0.0900(14) Uiso 0.60 1 d PD A 1
F2 F 0.7695(7) 0.0334(6) 0.7577(4) 0.0900(14) Uiso 0.60 1 d PD A 1
F3 F 0.5883(7) 0.0445(6) 0.7884(4) 0.0900(14) Uiso 0.60 1 d PD A 1
F4 F 0.7212(9) 0.0270(6) 0.8596(4) 0.0900(14) Uiso 0.60 1 d PD A 1
F1A F 0.7958(10) -0.0537(8) 0.7834(7) 0.099(2) Uiso 0.40 1 d PD A 2
F2A F 0.7346(12) 0.0687(7) 0.7662(7) 0.099(2) Uiso 0.40 1 d PD A 2
F3A F 0.6046(10) -0.0369(9) 0.7778(7) 0.099(2) Uiso 0.40 1 d PD A 2
F4A F 0.7133(14) -0.0075(9) 0.8643(5) 0.099(2) Uiso 0.40 1 d PD A 2

loop_
_atom_site_aniso_label
_atom_site_aniso_U_11
_atom_site_aniso_U_22
_atom_site_aniso_U_33
_atom_site_aniso_U_23
_atom_site_aniso_U_13
_atom_site_aniso_U_12
Pt1 0.02946(10) 0.03254(10) 0.02318(10) 0.00105(10) 0.00023(9) 0.00031(9)
P1 0.0312(7) 0.0347(8) 0.0277(7) 0.0025(6) -0.0008(6) 0.0017(6)
P2 0.0359(7) 0.0296(7) 0.0260(7) 0.0012(7) 0.0038(6) 0.0020(6)
C1 0.030(2) 0.035(3) 0.027(3) 0.004(3) -0.001(2) 0.001(3)
C2 0.037(3) 0.054(4) 0.027(3) -0.004(3) 0.000(2) -0.003(3)
C3 0.051(4) 0.052(4) 0.026(3) -0.005(3) -0.012(3) -0.004(3)
C4 0.030(3) 0.041(3) 0.039(3) 0.005(3) -0.004(3) -0.005(3)
C5 0.049(4) 0.048(4) 0.041(4) 0.005(3) -0.016(3) -0.008(3)
C6 0.035(3) 0.052(4) 0.058(4) 0.011(4) -0.011(3) 0.003(3)
C7 0.035(3) 0.054(4) 0.056(4) 0.013(3) 0.005(3) 0.003(3)
C8 0.037(3) 0.045(3) 0.041(4) 0.006(3) -0.001(3) -0.001(3)
C9 0.032(3) 0.036(3) 0.036(3) 0.004(3) 0.000(3) -0.005(2)
C10 0.028(2) 0.033(3) 0.034(3) 0.005(3) -0.003(3) -0.005(2)
C11 0.034(3) 0.052(4) 0.029(3) -0.001(3) 0.002(3) 0.003(3)
N12 0.032(2) 0.058(4) 0.030(3) 0.013(3) 0.004(2) 0.003(3)
C13 0.044(4) 0.064(5) 0.043(4) -0.011(4) -0.008(3) 0.003(3)
C14 0.055(4) 0.110(7) 0.021(3) 0.017(4) 0.004(3) 0.018(5)
C15 0.056(4) 0.054(4) 0.065(5) 0.028(4) 0.008(4) -0.008(4)
C16 0.030(3) 0.029(3) 0.043(3) 0.004(3) 0.004(3) 0.003(2)
C17 0.034(3) 0.037(3) 0.035(3) 0.004(3) 0.007(2) 0.001(3)
C18 0.045(4) 0.052(4) 0.049(4) 0.003(3) 0.017(3) 0.011(3)
C19 0.068(5) 0.042(4) 0.064(5) 0.004(4) 0.027(4) 0.026(4)
C20 0.051(4) 0.082(6) 0.073(6) 0.027(5) 0.019(4) 0.030(4)
C21 0.035(3) 0.054(4) 0.058(4) 0.017(4) -0.001(3) 0.009(3)
O22 0.067(3) 0.033(2) 0.049(3) 0.001(2) 0.017(2) 0.006(2)
O23 0.117(6) 0.126(6) 0.084(5) 0.036(5) 0.023(5) 0.089(5)
O24 0.049(3) 0.067(4) 0.058(3) 0.013(3) -0.010(3) 0.011(3)
C25 0.029(3) 0.047(4) 0.035(3) -0.008(3) -0.006(3) 0.001(2)
C26 0.032(3) 0.040(3) 0.044(4) -0.002(3) 0.000(3) 0.003(3)
C27 0.045(4) 0.038(3) 0.063(5) -0.006(3) 0.002(4) 0.004(3)
C28 0.053(4) 0.042(4) 0.076(6) -0.022(4) -0.007(4) -0.004(3)
C29 0.060(4) 0.064(5) 0.055(5) -0.024(4) -0.023(4) 0.002(4)
C30 0.049(4) 0.052(4) 0.052(4) -0.005(4) -0.010(3) 0.011(3)
C31 0.032(3) 0.053(4) 0.038(3) 0.010(3) -0.006(3) -0.001(3)
C32 0.063(5) 0.069(5) 0.038(4) 0.006(4) -0.005(4) 0.007(4)
C33 0.089(6) 0.089(7) 0.037(4) 0.013(5) -0.007(4) 0.001(5)
C34 0.137(9) 0.092(8) 0.048(5) 0.041(5) -0.027(6) -0.036(7)
C35 0.123(8) 0.052(5) 0.082(7) 0.030(5) -0.029(7) -0.029(5)
C36 0.072(5) 0.051(4) 0.044(4) 0.010(4) -0.016(4) -0.015(4)
C37 0.036(3) 0.033(3) 0.030(3) 0.003(3) 0.000(3) -0.001(3)
C38 0.043(3) 0.042(3) 0.036(3) 0.000(3) 0.000(3) 0.002(3)
C39 0.060(5) 0.033(3) 0.046(4) -0.001(3) -0.004(3) 0.003(3)
C40 0.068(5) 0.037(4) 0.064(5) 0.014(4) -0.017(4) -0.005(3)
C41 0.057(4) 0.052(4) 0.047(4) 0.017(4) 0.003(4) -0.014(3)
C42 0.051(4) 0.044(4) 0.032(3) 0.007(3) 0.005(3) 0.002(3)
C43 0.047(3) 0.041(3) 0.032(3) -0.007(3) 0.006(3) -0.002(3)
C44 0.070(4) 0.049(4) 0.034(3) -0.004(3) -0.001(4) -0.011(4)
C45 0.102(7) 0.078(5) 0.029(4) -0.010(4) 0.001(4) -0.011(5)
C46 0.113(7) 0.054(4) 0.063(5) -0.025(4) 0.004(6) -0.016(6)
C47 0.145(10) 0.039(4) 0.071(6) -0.005(4) -0.007(7) -0.023(5)
C48 0.103(6) 0.046(4) 0.046(4) -0.003(3) -0.002(5) -0.016(5)
B1 0.056(5) 0.086(7) 0.051(5) -0.020(5) 0.005(4) -0.018(4)

loop_
_atom_type_symbol
_atom_type_description
_atom_type_scat_dispersion_real
_atom_type_scat_dispersion_imag
_atom_type_scat_source
C C 0.0033 0.0016 'International Tables Vol C Tables 4.2.6.8 and 6.1.1.4'
H H 0.0000 0.0000 'International Tables Vol C Tables 4.2.6.8 and 6.1.1.4'
N N 0.0061 0.0033 'International Tables Vol C Tables 4.2.6.8 and 6.1.1.4'
O O 0.0106 0.0060 'International Tables Vol C Tables 4.2.6.8 and 6.1.1.4'
P P 0.1023 0.0942 'International Tables Vol C Tables 4.2.6.8 and 6.1.1.4'
Pt Pt -1.7033 8.3905 'International Tables Vol C Tables 4.2.6.8 and 6.1.1.4'
B B 0.0013 0.0007 'International Tables Vol C Tables 4.2.6.8 and 6.1.1.4'
F F 0.0171 0.0103 'International Tables Vol C Tables 4.2.6.8 and 6.1.1.4'

loop_
_geom_angle_atom_site_label_1
_geom_angle_atom_site_label_2
_geom_angle_atom_site_label_3
_geom_angle
C1 Pt1 N12 78.1(2)
C1 Pt1 P2 96.10(15)
N12 Pt1 P2 173.77(14)
C1 Pt1 P1 172.77(18)
N12 Pt1 P1 100.25(14)
P2 Pt1 P1 85.76(5)
C31 P1 C25 107.8(3)
C31 P1 C16 106.4(3)
C25 P1 C16 102.5(3)
C31 P1 Pt1 123.3(2)
C25 P1 Pt1 107.1(2)
C16 P1 Pt1 107.8(2)
C43 P2 C37 107.7(3)
C43 P2 C17 109.0(3)
C37 P2 C17 99.6(3)
C43 P2 Pt1 110.2(2)
C37 P2 Pt1 118.1(2)
C17 P2 Pt1 111.55(19)
C10 C1 C2 117.4(5)
C10 C1 Pt1 113.2(4)
C2 C1 Pt1 129.5(4)
C3 C2 C1 121.0(6)
C2 C3 C4 122.5(6)
C3 C4 C9 117.9(5)
C3 C4 C5 123.5(6)
C9 C4 C5 118.5(6)
C6 C5 C4 121.5(6)
C5 C6 C7 120.4(6)
C8 C7 C6 120.0(6)
C7 C8 C9 120.8(6)
C8 C9 C4 118.7(5)
C8 C9 C10 122.9(6)
C4 C9 C10 118.5(6)
C1 C10 C9 122.6(6)
C1 C10 C11 116.9(5)
C9 C10 C11 120.5(5)
N12 C11 C10 106.8(5)
N12 C11 C13 112.8(5)
C10 C11 C13 110.3(6)
C14 N12 C11 109.9(6)
C14 N12 C15 106.1(6)
C11 N12 C15 108.5(5)
C14 N12 Pt1 118.2(4)
C11 N12 Pt1 106.1(4)
C15 N12 Pt1 107.8(4)
O22 C16 C17 101.0(5)
O22 C16 C21 102.5(5)
C17 C16 C21 109.0(5)
O22 C16 P1 113.3(4)
C17 C16 P1 111.3(4)
C21 C16 P1 118.2(5)
C16 C17 C18 101.8(5)
C16 C17 P2 111.8(4)
C18 C17 P2 114.5(5)
C19 C18 C17 101.0(5)
O22 C19 C20 102.2(6)
O22 C19 C18 103.3(5)
C20 C19 C18 111.0(7)
O23 C20 C19 112.4(9)
O23 C20 C21 109.7(7)
C19 C20 C21 101.2(5)
O24 C21 C16 112.0(6)
O24 C21 C20 110.7(6)
C16 C21 C20 101.0(6)
C16 O22 C19 96.1(5)
C26 C25 C30 117.7(6)
C26 C25 P1 118.9(5)
C30 C25 P1 123.4(5)
C25 C26 C27 121.3(6)
C28 C27 C26 120.8(7)
C27 C28 C29 119.2(7)
C28 C29 C30 120.7(7)
C29 C30 C25 120.3(7)
C36 C31 C32 119.8(7)
C36 C31 P1 118.9(5)
C32 C31 P1 121.2(6)
C33 C32 C31 119.6(8)
C34 C33 C32 119.6(8)
C33 C34 C35 122.9(9)
C34 C35 C36 118.7(9)
C31 C36 C35 119.3(8)
C38 C37 C42 119.4(6)
C38 C37 P2 120.7(5)
C42 C37 P2 119.2(5)
C37 C38 C39 119.8(6)
C40 C39 C38 120.7(7)
C39 C40 C41 119.9(7)
C42 C41 C40 119.7(7)
C41 C42 C37 120.4(7)
C44 C43 C48 118.6(6)
C44 C43 P2 123.5(5)
C48 C43 P2 117.7(5)
C43 C44 C45 119.0(7)
C46 C45 C44 121.3(7)
C45 C46 C47 119.9(8)
C46 C47 C48 120.2(8)
C47 C48 C43 120.9(8)
F3A B1 F1 44.3(7)
F3A B1 F4 132.0(10)
F1 B1 F4 121.7(9)
F3A B1 F2 117.4(9)
F1 B1 F2 113.9(8)
F4 B1 F2 109.6(7)
F3A B1 F4A 116.5(9)
F1 B1 F4A 97.6(9)
F4 B1 F4A 24.1(7)
F2 B1 F4A 125.2(9)
F3A B1 F2A 116.9(9)
F1 B1 F2A 137.3(9)
F4 B1 F2A 98.9(9)
F2 B1 F2A 30.4(6)
F4A B1 F2A 121.9(9)
F3A B1 F3 58.0(8)
F1 B1 F3 102.0(7)
F4 B1 F3 102.3(7)
F2 B1 F3 104.8(8)
F4A B1 F3 111.1(9)
F2A B1 F3 79.8(8)
F3A B1 F1A 106.1(9)
F1 B1 F1A 67.1(8)
F4 B1 F1A 102.1(9)
F2 B1 F1A 63.7(7)
F4A B1 F1A 92.6(8)
F2A B1 F1A 93.5(8)
F3 B1 F1A 155.4(9)

loop_
_geom_bond_atom_site_label_1
_geom_bond_atom_site_label_2
_geom_bond_distance
Pt1 C1 2.072(5)
Pt1 N12 2.133(5)
Pt1 P2 2.2306(14)
Pt1 P1 2.3401(15)
P1 C31 1.823(7)
P1 C25 1.834(6)
P1 C16 1.857(6)
P2 C43 1.817(6)
P2 C37 1.822(6)
P2 C17 1.870(6)
C1 C10 1.374(8)
C1 C2 1.426(8)
C2 C3 1.358(9)
C3 C4 1.411(9)
C4 C9 1.412(9)
C4 C5 1.426(9)
C5 C6 1.342(10)
C6 C7 1.394(11)
C7 C8 1.386(8)
C8 C9 1.405(8)
C9 C10 1.436(8)
C10 C11 1.508(8)
C11 N12 1.497(8)
C11 C13 1.538(10)
N12 C14 1.490(8)
N12 C15 1.509(10)
C16 O22 1.446(7)
C16 C17 1.540(9)
C16 C21 1.549(8)
C17 C18 1.553(9)
C18 C19 1.536(10)
C19 O22 1.464(8)
C19 C20 1.485(12)
C20 O23 1.402(10)
C20 C21 1.571(11)
C21 O24 1.409(9)
C25 C26 1.373(9)
C25 C30 1.398(9)
C26 C27 1.376(9)
C27 C28 1.360(10)
C28 C29 1.370(11)
C29 C30 1.381(11)
C31 C36 1.384(10)
C31 C32 1.401(10)
C32 C33 1.382(11)
C33 C34 1.337(15)
C34 C35 1.372(15)
C35 C36 1.400(11)
C37 C38 1.373(9)
C37 C42 1.394(8)
C38 C39 1.406(9)
C39 C40 1.362(10)
C40 C41 1.390(11)
C41 C42 1.389(9)
C43 C44 1.378(9)
C43 C48 1.383(10)
C44 C45 1.398(10)
C45 C46 1.337(12)
C46 C47 1.363(12)
C47 C48 1.366(11)
B1 F3A 1.297(11)
B1 F1 1.340(10)
B1 F4 1.351(10)
B1 F2 1.361(10)
B1 F4A 1.369(11)
B1 F2A 1.385(11)
B1 F3 1.441(10)
B1 F1A 1.518(11)
